data_7018072
loop_
_publ_author_name
'Vasudevan, Kalyan V.'
'Smith, Nickolaus A.'
'Scott, Brian L.'
'Bennett, Bryan L.'
'Muenchausen, Ross E.'
'Gordon, John C.'

_publ_section_title
;
 Ionic liquid mediated routes to polydentate oxygen-donor adducts of
 cerium(iii) bromide.
;
_journal_issue 7
_journal_name_full 'Dalton transactions (Cambridge, England : 2003)'
_journal_page_first 1924
_journal_page_last 1927
_journal_paper_doi 10.1039/c2dt12333a
_journal_volume 41
_journal_year 2012
_chemical_formula_sum 'C10 H22 Br3 Ce O4'
_chemical_formula_weight 586.13
_chemical_name_systematic
;
?
;
_space_group_IT_number 14
_symmetry_cell_setting monoclinic
_symmetry_space_group_name_Hall '-P 2yn'
_symmetry_space_group_name_H-M 'P 1 21/n 1'
_atom_sites_solution_hydrogens geom
_atom_sites_solution_primary direct
_atom_sites_solution_secondary difmap
_audit_creation_method SHELXL-97
_cell_angle_alpha 90.00
_cell_angle_beta 103.926(3)
_cell_angle_gamma 90.00
_cell_formula_units_Z 4
_cell_length_a 7.493(2)
_cell_length_b 19.263(5)
_cell_length_c 12.710(3)
_cell_measurement_temperature 140(1)
_cell_volume 1780.6(8)
_computing_cell_refinement 'SAINT+, v. 7.66a (Bruker AXS, 2009)'
_computing_data_collection 'APEX II, v. 7.0 (Bruker AXS, 2009)'
_computing_data_reduction 'SAINT+, v. 7.66a (Bruker AXS, 2009)'
_computing_molecular_graphics 'SHELXTL, v. 6.14, (Bruker AXS, 2000)'
_computing_publication_material 'SHELXTL, v. 6.14, (Bruker AXS, 2000)'
_computing_structure_refinement 'SHELXL-97 (Sheldrick, 1997)'
_computing_structure_solution 'SHELXS-97 (Sheldrick, 1990)'
_diffrn_ambient_temperature 140(1)
_diffrn_measured_fraction_theta_full 1.000
_diffrn_measured_fraction_theta_max 1.000
_diffrn_measurement_device_type 'Bruker D8 with APEXII CCD'
_diffrn_measurement_method '\w scans'
_diffrn_radiation_monochromator graphite
_diffrn_radiation_source 'fine-focus sealed tube'
_diffrn_radiation_type MoK\a
_diffrn_radiation_wavelength 0.71073
_diffrn_reflns_av_R_equivalents 0.0639
_diffrn_reflns_av_sigmaI/netI 0.0503
_diffrn_reflns_limit_h_max 9
_diffrn_reflns_limit_h_min -9
_diffrn_reflns_limit_k_max 23
_diffrn_reflns_limit_k_min -23
_diffrn_reflns_limit_l_max 15
_diffrn_reflns_limit_l_min -15
_diffrn_reflns_number 17540
_diffrn_reflns_theta_full 25.00
_diffrn_reflns_theta_max 25.76
_diffrn_reflns_theta_min 1.96
_diffrn_standards_decay_% 0
_diffrn_standards_interval_count 0
_diffrn_standards_interval_time 0
_diffrn_standards_number 0
_exptl_absorpt_coefficient_mu 9.291
_exptl_absorpt_correction_T_max 0.8360
_exptl_absorpt_correction_T_min 0.2856
_exptl_absorpt_correction_type multi-scan
_exptl_absorpt_process_details 'SADABS v. 1 (Sheldrick, 2008)'
_exptl_crystal_colour colorless
_exptl_crystal_density_diffrn 2.186
_exptl_crystal_density_method 'not measured'
_exptl_crystal_description needle
_exptl_crystal_F_000 1108
_exptl_crystal_size_max 0.18
_exptl_crystal_size_mid 0.02
_exptl_crystal_size_min 0.02
_refine_diff_density_max 0.733
_refine_diff_density_min -0.825
_refine_diff_density_rms 0.163
_refine_ls_extinction_method none
_refine_ls_goodness_of_fit_ref 0.849
_refine_ls_hydrogen_treatment constr
_refine_ls_matrix_type full
_refine_ls_number_parameters 174
_refine_ls_number_reflns 3402
_refine_ls_number_restraints 0
_refine_ls_restrained_S_all 0.849
_refine_ls_R_factor_all 0.0544
_refine_ls_R_factor_gt 0.0316
_refine_ls_shift/su_max 0.001
_refine_ls_shift/su_mean 0.000
_refine_ls_structure_factor_coef Fsqd
_refine_ls_weighting_details 'calc w=1/[\s^2^(Fo^2^)+(0.0403P)^2^+6.6447P] where P=(Fo^2^+2Fc^2^)/3'
_refine_ls_weighting_scheme calc
_refine_ls_wR_factor_gt 0.0647
_refine_ls_wR_factor_ref 0.0743
_reflns_number_gt 2615
_reflns_number_total 3402
_reflns_threshold_expression >2sigma(I)
_cod_data_source_file c2dt12333a.txt
_cod_data_source_block apx1339
_cod_original_sg_symbol_H-M 'P 21/n'
_cod_database_code 7018072

loop_
_symmetry_equiv_pos_as_xyz
'x, y, z'
'-x+1/2, y+1/2, -z+1/2'
'-x, -y, -z'
'x-1/2, -y-1/2, z-1/2'

loop_
_atom_site_label
_atom_site_type_symbol
_atom_site_fract_x
_atom_site_fract_y
_atom_site_fract_z
_atom_site_U_iso_or_equiv
_atom_site_adp_type
_atom_site_occupancy
_atom_site_symmetry_multiplicity
_atom_site_calc_flag
_atom_site_refinement_flags
Ce1 Ce 0.29825(4) 0.111174(17) 0.77095(3) 0.01261(10) Uani 1 1 d .
Br1 Br 0.33186(10) 0.13866(3) 0.55056(5) 0.02737(17) Uani 1 1 d .
Br2 Br 0.18682(8) 0.15418(3) 0.96605(5) 0.01644(15) Uani 1 1 d .
Br3 Br 0.12091(8) -0.02089(3) 0.79125(5) 0.01918(15) Uani 1 1 d .
O1 O 0.5193(6) 0.0148(2) 0.7311(3) 0.0174(9) Uani 1 1 d .
O2 O 0.5892(5) 0.0807(2) 0.9218(3) 0.0172(9) Uani 1 1 d .
O3 O 0.5330(5) 0.2075(2) 0.8277(3) 0.0209(10) Uani 1 1 d .
O4 O 0.1959(5) 0.2402(2) 0.7272(3) 0.0183(9) Uani 1 1 d .
O5 O -0.0427(5) 0.1341(2) 0.6676(3) 0.0197(10) Uani 1 1 d .
C1 C 0.4677(10) -0.0312(3) 0.6408(5) 0.0251(15) Uani 1 1 d .
H1A H 0.5760 -0.0514 0.6257 0.038 Uiso 1 1 calc R
H1B H 0.4019 -0.0058 0.5785 0.038 Uiso 1 1 calc R
H1C H 0.3905 -0.0673 0.6574 0.038 Uiso 1 1 calc R
C2 C 0.6187(8) -0.0225(3) 0.8257(5) 0.0194(14) Uani 1 1 d .
H2A H 0.7027 -0.0556 0.8061 0.023 Uiso 1 1 calc R
H2B H 0.5340 -0.0474 0.8590 0.023 Uiso 1 1 calc R
C3 C 0.7227(8) 0.0308(3) 0.9023(5) 0.0196(14) Uani 1 1 d .
H3A H 0.7864 0.0091 0.9698 0.024 Uiso 1 1 calc R
H3B H 0.8128 0.0537 0.8707 0.024 Uiso 1 1 calc R
C4 C 0.6818(8) 0.1413(3) 0.9794(5) 0.0169(13) Uani 1 1 d .
H4A H 0.7988 0.1278 1.0263 0.020 Uiso 1 1 calc R
H4B H 0.6068 0.1616 1.0239 0.020 Uiso 1 1 calc R
C5 C 0.7115(8) 0.1931(3) 0.8972(5) 0.0211(14) Uani 1 1 d .
H5A H 0.7662 0.2352 0.9327 0.025 Uiso 1 1 calc R
H5B H 0.7927 0.1741 0.8554 0.025 Uiso 1 1 calc R
C6 C 0.5041(8) 0.2760(3) 0.7842(5) 0.0218(14) Uani 1 1 d .
H6A H 0.5212 0.2771 0.7110 0.026 Uiso 1 1 calc R
H6B H 0.5900 0.3082 0.8284 0.026 Uiso 1 1 calc R
C7 C 0.3098(8) 0.2951(3) 0.7847(5) 0.0203(14) Uani 1 1 d .
H7A H 0.2957 0.2986 0.8584 0.024 Uiso 1 1 calc R
H7B H 0.2766 0.3393 0.7486 0.024 Uiso 1 1 calc R
C8 C 0.0042(8) 0.2541(3) 0.7133(5) 0.0201(14) Uani 1 1 d .
H8A H -0.0241 0.3011 0.6873 0.024 Uiso 1 1 calc R
H8B H -0.0307 0.2488 0.7815 0.024 Uiso 1 1 calc R
C9 C -0.0973(8) 0.2025(3) 0.6313(5) 0.0243(15) Uani 1 1 d .
H9A H -0.2288 0.2078 0.6225 0.029 Uiso 1 1 calc R
H9B H -0.0694 0.2107 0.5617 0.029 Uiso 1 1 calc R
C10 C -0.1390(9) 0.0859(3) 0.5872(6) 0.0296(17) Uani 1 1 d .
H10A H -0.2682 0.0961 0.5702 0.044 Uiso 1 1 calc R
H10B H -0.1191 0.0394 0.6149 0.044 Uiso 1 1 calc R
H10C H -0.0940 0.0900 0.5228 0.044 Uiso 1 1 calc R

loop_
_atom_site_aniso_label
_atom_site_aniso_U_11
_atom_site_aniso_U_22
_atom_site_aniso_U_33
_atom_site_aniso_U_23
_atom_site_aniso_U_13
_atom_site_aniso_U_12
Ce1 0.01416(18) 0.00978(17) 0.01251(17) 0.00025(14) 0.00050(13) 0.00032(14)
Br1 0.0427(4) 0.0235(4) 0.0181(3) 0.0057(3) 0.0115(3) 0.0111(3)
Br2 0.0168(3) 0.0162(3) 0.0152(3) -0.0018(2) 0.0017(2) 0.0007(2)
Br3 0.0209(3) 0.0125(3) 0.0237(3) 0.0005(3) 0.0046(3) -0.0014(2)
O1 0.025(2) 0.014(2) 0.012(2) -0.0017(17) 0.0027(18) -0.0023(18)
O2 0.018(2) 0.016(2) 0.017(2) -0.0034(18) 0.0028(18) -0.0021(18)
O3 0.016(2) 0.013(2) 0.029(3) 0.0014(19) -0.0046(19) -0.0031(17)
O4 0.018(2) 0.015(2) 0.019(2) -0.0009(18) -0.0007(18) -0.0009(18)
O5 0.019(2) 0.016(2) 0.018(2) 0.0031(18) -0.0077(18) -0.0012(18)
C1 0.042(4) 0.015(3) 0.019(3) -0.006(3) 0.008(3) 0.001(3)
C2 0.018(3) 0.019(3) 0.019(3) 0.005(3) -0.001(3) 0.004(3)
C3 0.012(3) 0.017(3) 0.028(4) -0.005(3) 0.002(3) 0.002(3)
C4 0.018(3) 0.015(3) 0.015(3) -0.004(3) -0.003(3) 0.005(3)
C5 0.018(3) 0.023(3) 0.023(3) -0.001(3) 0.005(3) -0.006(3)
C6 0.025(3) 0.013(3) 0.025(4) 0.003(3) 0.002(3) -0.008(3)
C7 0.024(3) 0.011(3) 0.022(3) 0.001(3) -0.001(3) -0.001(3)
C8 0.019(3) 0.017(3) 0.024(3) 0.002(3) 0.003(3) 0.001(3)
C9 0.018(3) 0.020(4) 0.031(4) 0.003(3) -0.002(3) 0.004(3)
C10 0.026(4) 0.022(4) 0.032(4) -0.004(3) -0.010(3) -0.003(3)

loop_
_atom_type_symbol
_atom_type_description
_atom_type_scat_dispersion_real
_atom_type_scat_dispersion_imag
_atom_type_scat_source
C C 0.0033 0.0016 'International Tables Vol C Tables 4.2.6.8 and 6.1.1.4'
H H 0.0000 0.0000 'International Tables Vol C Tables 4.2.6.8 and 6.1.1.4'
O O 0.0106 0.0060 'International Tables Vol C Tables 4.2.6.8 and 6.1.1.4'
Br Br -0.2901 2.4595 'International Tables Vol C Tables 4.2.6.8 and 6.1.1.4'
Ce Ce -0.2486 2.6331 'International Tables Vol C Tables 4.2.6.8 and 6.1.1.4'

loop_
_geom_angle_atom_site_label_1
_geom_angle_atom_site_label_2
_geom_angle_atom_site_label_3
_geom_angle
O3 Ce1 O2 63.58(13)
O3 Ce1 O4 60.95(12)
O2 Ce1 O4 121.40(12)
O3 Ce1 O5 123.07(13)
O2 Ce1 O5 162.41(13)
O4 Ce1 O5 62.12(12)
O3 Ce1 O1 98.40(13)
O2 Ce1 O1 61.65(12)
O4 Ce1 O1 142.97(12)
O5 Ce1 O1 127.61(13)
O3 Ce1 Br3 156.01(9)
O2 Ce1 Br3 93.27(9)
O4 Ce1 Br3 136.99(9)
O5 Ce1 Br3 77.31(9)
O1 Ce1 Br3 73.78(9)
O3 Ce1 Br2 82.62(10)
O2 Ce1 Br2 78.36(9)
O4 Ce1 Br2 77.42(9)
O5 Ce1 Br2 86.22(10)
O1 Ce1 Br2 133.54(9)
Br3 Ce1 Br2 86.72(2)
O3 Ce1 Br1 85.76(10)
O2 Ce1 Br1 119.84(9)
O4 Ce1 Br1 73.32(9)
O5 Ce1 Br1 77.70(10)
O1 Ce1 Br1 74.85(9)
Br3 Ce1 Br1 112.96(2)
Br2 Ce1 Br1 150.60(2)
C1 O1 C2 110.3(5)
C1 O1 Ce1 122.3(4)
C2 O1 Ce1 114.5(3)
C3 O2 C4 110.6(4)
C3 O2 Ce1 120.9(3)
C4 O2 Ce1 113.7(3)
C6 O3 C5 116.6(4)
C6 O3 Ce1 122.4(3)
C5 O3 Ce1 120.6(3)
C8 O4 C7 112.3(4)
C8 O4 Ce1 116.0(3)
C7 O4 Ce1 118.7(3)
C9 O5 C10 108.1(4)
C9 O5 Ce1 119.3(3)
C10 O5 Ce1 120.7(4)
O1 C2 C3 106.5(5)
O2 C3 C2 107.0(5)
O2 C4 C5 108.3(5)
O3 C5 C4 106.5(5)
O3 C6 C7 106.4(5)
O4 C7 C6 105.9(5)
O4 C8 C9 106.6(5)
O5 C9 C8 109.2(5)

loop_
_geom_bond_atom_site_label_1
_geom_bond_atom_site_label_2
_geom_bond_distance
Ce1 O3 2.540(4)
Ce1 O2 2.600(4)
Ce1 O4 2.620(4)
Ce1 O5 2.613(4)
Ce1 O1 2.618(4)
Ce1 Br3 2.9102(9)
Ce1 Br2 2.9205(9)
Ce1 Br1 2.9206(10)
O1 C1 1.428(7)
O1 C2 1.443(7)
O2 C3 1.451(7)
O2 C4 1.461(7)
O3 C6 1.426(7)
O3 C5 1.441(7)
O4 C8 1.430(7)
O4 C7 1.443(7)
O5 C9 1.423(7)
O5 C10 1.441(7)
C2 C3 1.498(8)
C4 C5 1.499(8)
C6 C7 1.503(8)
C8 C9 1.507(9)
